data_7042076
loop_
_publ_author_name
'Moore, James T.'
'Smith, Nicholas E.'
'Lu, Connie C.'

_publ_section_title
;
 Structure and dynamic NMR behavior of rhodium complexes supported by
 Lewis acidic group 13 metallatranes.
;
_journal_issue 17
_journal_name_full 'Dalton transactions (Cambridge, England : 2003)'
_journal_page_first 5689
_journal_page_last 5701
_journal_paper_doi 10.1039/c6dt04769f
_journal_volume 46
_journal_year 2017
_chemical_formula_moiety 'C39 H60 Al Cl N4 P3 Rh, 0.5(C6 H6)'
_chemical_formula_sum 'C42 H63 Al Cl N4 P3 Rh'
_chemical_formula_weight 882.21
_chemical_name_common 16180_Complex-1-Cl
_chemical_properties_physical ', Air-sensitive,Moisture-sensitive'
_space_group_crystal_system triclinic
_space_group_IT_number 2
_space_group_name_Hall '-P 1'
_space_group_name_H-M_alt 'P -1'
_symmetry_space_group_name_Hall '-P 1'
_symmetry_space_group_name_H-M 'P -1'
_atom_sites_solution_hydrogens geom
_audit_creation_method SHELXL-2014/7
_audit_update_record
;
2016-12-16 deposited with the CCDC.
2017-02-15 downloaded from the CCDC.
;
_cell_angle_alpha 66.376(2)
_cell_angle_beta 81.629(2)
_cell_angle_gamma 75.031(2)
_cell_formula_units_Z 2
_cell_length_a 12.3569(19)
_cell_length_b 13.627(2)
_cell_length_c 14.305(2)
_cell_measurement_reflns_used 9979
_cell_measurement_temperature 173(2)
_cell_measurement_theta_max 27.446
_cell_measurement_theta_min 2.255
_cell_volume 2129.6(5)
_computing_cell_refinement 'SAINT, Bruker'
_computing_data_collection 'APEX2, Bruker'
_computing_data_reduction 'SAINT, Bruker'
_computing_molecular_graphics 'Shelxle-2014 (Sheldrick, 2014)'
_computing_structure_refinement 'SHELXL-2014/7 (Sheldrick, 2014)'
_computing_structure_solution 'SHELXS-97 (Sheldrick, 2008)'
_diffrn_ambient_temperature 173(2)
_diffrn_measured_fraction_theta_full 0.997
_diffrn_measured_fraction_theta_max 0.983
_diffrn_measurement_device_type 'Bruker APEX-II CCD'
_diffrn_measurement_method 'area detector, omega scans per phi'
_diffrn_radiation_type MoK\a
_diffrn_radiation_wavelength 0.71073
_diffrn_reflns_av_R_equivalents 0.0208
_diffrn_reflns_av_unetI/netI 0.0249
_diffrn_reflns_Laue_measured_fraction_full 0.997
_diffrn_reflns_Laue_measured_fraction_max 0.983
_diffrn_reflns_limit_h_max 16
_diffrn_reflns_limit_h_min -16
_diffrn_reflns_limit_k_max 17
_diffrn_reflns_limit_k_min -17
_diffrn_reflns_limit_l_max 18
_diffrn_reflns_limit_l_min -18
_diffrn_reflns_number 24898
_diffrn_reflns_point_group_measured_fraction_full 0.997
_diffrn_reflns_point_group_measured_fraction_max 0.983
_diffrn_reflns_theta_full 25.242
_diffrn_reflns_theta_max 27.483
_diffrn_reflns_theta_min 1.556
_diffrn_source 'normal focus-sealed tube'
_exptl_absorpt_coefficient_mu 0.632
_exptl_absorpt_correction_type multi-scan
_exptl_absorpt_process_details 'SADABS, R. Blessing, 1995'
_exptl_crystal_colour red
_exptl_crystal_density_diffrn 1.376
_exptl_crystal_density_method 'not measured'
_exptl_crystal_description block
_exptl_crystal_F_000 926
_exptl_crystal_recrystallization_method 'Re-crystallisation from solvent: Benzene, Hexanes'
_exptl_crystal_size_max 0.480
_exptl_crystal_size_mid 0.450
_exptl_crystal_size_min 0.200
_exptl_transmission_factor_max 0.7455
_exptl_transmission_factor_min 0.6884
_refine_diff_density_max 0.756
_refine_diff_density_min -0.586
_refine_diff_density_rms 0.059
_refine_ls_extinction_method none
_refine_ls_goodness_of_fit_ref 1.038
_refine_ls_hydrogen_treatment constr
_refine_ls_matrix_type full
_refine_ls_number_parameters 479
_refine_ls_number_reflns 9614
_refine_ls_number_restraints 36
_refine_ls_restrained_S_all 1.059
_refine_ls_R_factor_all 0.0293
_refine_ls_R_factor_gt 0.0254
_refine_ls_shift/su_max 0.003
_refine_ls_shift/su_mean 0.000
_refine_ls_structure_factor_coef Fsqd
_refine_ls_weighting_details 'w=1/[\s^2^(Fo^2^)+(0.0319P)^2^+1.2502P] where P=(Fo^2^+2Fc^2^)/3'
_refine_ls_weighting_scheme calc
_refine_ls_wR_factor_gt 0.0645
_refine_ls_wR_factor_ref 0.0671
_reflns_Friedel_coverage 0.000
_reflns_number_gt 8696
_reflns_number_total 9614
_reflns_threshold_expression 'I > 2\s(I)'
_cod_data_source_file c6dt04769f2.cif
_cod_data_source_block 16180_Complex-1-Cl
_cod_depositor_comments 'Adding full bibliography for 7042071--7042076.cif.'
_cod_original_cell_volume 2129.6(6)
_cod_database_code 7042076
_shelx_shelxl_version_number 2014/7
_shelx_space_group_comment
;
The symmetry employed for this shelxl refinement is uniquely defined
by the following loop, which should always be used as a source of
symmetry information in preference to the above space-group names.
They are only intended as comments.
;
_shelx_estimated_absorpt_t_min 0.751
_shelx_estimated_absorpt_t_max 0.884

loop_
_space_group_symop_operation_xyz
'x, y, z'
'-x, -y, -z'

loop_
_atom_site_label
_atom_site_type_symbol
_atom_site_fract_x
_atom_site_fract_y
_atom_site_fract_z
_atom_site_U_iso_or_equiv
_atom_site_adp_type
_atom_site_occupancy
_atom_site_site_symmetry_order
_atom_site_calc_flag
_atom_site_refinement_flags_posn
_atom_site_refinement_flags_adp
_atom_site_refinement_flags_occupancy
_atom_site_disorder_assembly
_atom_site_disorder_group
Rh1 Rh 0.81323(2) 0.61759(2) 0.69139(2) 0.01550(4) Uani 1 1 d . . . . .
N1 N 0.80954(11) 0.71184(12) 0.86485(10) 0.0176(3) Uani 1 1 d . . . . .
Cl1 Cl 0.92079(4) 0.43415(4) 0.77067(4) 0.02992(10) Uani 1 1 d . . . . .
P1 P 0.65696(4) 0.54075(4) 0.74279(3) 0.01841(9) Uani 1 1 d . . . . .
P2 P 0.75393(4) 0.76247(4) 0.55102(3) 0.01915(9) Uani 1 1 d . . . . .
N2 N 0.69930(12) 0.88951(11) 0.65839(10) 0.0185(3) Uani 1 1 d . . . . .
P3 P 0.96420(4) 0.67493(4) 0.72638(3) 0.01781(9) Uani 1 1 d . . . . .
N3 N 0.56104(12) 0.71555(12) 0.79346(11) 0.0188(3) Uani 1 1 d . . . . .
Al1 Al 0.70098(4) 0.75402(4) 0.76825(4) 0.01509(10) Uani 1 1 d . . . . .
C1 C 0.50191(14) 0.86887(14) 0.84408(12) 0.0187(3) Uani 1 1 d . . . . .
C2 C 0.42175(15) 0.94871(15) 0.86660(14) 0.0234(4) Uani 1 1 d . . . . .
H2 H 0.4440 1.0019 0.8823 0.028 Uiso 1 1 calc R U . . .
C3 C 0.30852(16) 0.95166(17) 0.86636(15) 0.0303(4) Uani 1 1 d . . . . .
H3 H 0.2528 1.0055 0.8832 0.036 Uiso 1 1 calc R U . . .
C4 C 0.27872(16) 0.87498(18) 0.84122(16) 0.0327(4) Uani 1 1 d . . . . .
H4 H 0.2015 0.8756 0.8421 0.039 Uiso 1 1 calc R U . . .
N4 N 0.62202(11) 0.85807(11) 0.84765(10) 0.0161(3) Uani 1 1 d . . . . .
C5 C 0.35883(15) 0.79657(16) 0.81461(15) 0.0269(4) Uani 1 1 d . . . . .
H5 H 0.3356 0.7466 0.7950 0.032 Uiso 1 1 calc R U . . .
C6 C 0.47377(14) 0.79067(14) 0.81651(13) 0.0193(3) Uani 1 1 d . . . . .
C7 C 0.65872(14) 0.96135(14) 0.78843(13) 0.0191(3) Uani 1 1 d . . . . .
C8 C 0.65927(16) 1.03819(15) 0.82821(15) 0.0270(4) Uani 1 1 d . . . . .
H8 H 0.6369 1.0252 0.8978 0.032 Uiso 1 1 calc R U . . .
C9 C 0.69283(19) 1.13503(17) 0.76578(17) 0.0363(5) Uani 1 1 d . . . . .
H9 H 0.6928 1.1888 0.7923 0.044 Uiso 1 1 calc R U . . .
C10 C 0.72618(19) 1.15214(16) 0.66503(17) 0.0357(5) Uani 1 1 d . . . . .
H10 H 0.7486 1.2184 0.6224 0.043 Uiso 1 1 calc R U . . .
C11 C 0.72751(16) 1.07438(15) 0.62506(15) 0.0272(4) Uani 1 1 d . . . . .
H11 H 0.7507 1.0879 0.5555 0.033 Uiso 1 1 calc R U . . .
C12 C 0.69492(14) 0.97588(14) 0.68655(13) 0.0197(3) Uani 1 1 d . . . . .
C13 C 0.66585(14) 0.80190(14) 0.95027(12) 0.0183(3) Uani 1 1 d . . . . .
C14 C 0.61282(16) 0.81910(15) 1.03580(13) 0.0239(4) Uani 1 1 d . . . . .
H14 H 0.5401 0.8653 1.0321 0.029 Uiso 1 1 calc R U . . .
C15 C 0.66675(18) 0.76817(16) 1.12790(14) 0.0307(4) Uani 1 1 d . . . . .
H15 H 0.6308 0.7789 1.1875 0.037 Uiso 1 1 calc R U . . .
C16 C 0.77277(18) 0.70213(16) 1.13151(14) 0.0313(4) Uani 1 1 d . . . . .
H16 H 0.8114 0.6710 1.1931 0.038 Uiso 1 1 calc R U . . .
C17 C 0.82423(16) 0.68029(15) 1.04662(14) 0.0258(4) Uani 1 1 d . . . . .
H17 H 0.8962 0.6325 1.0515 0.031 Uiso 1 1 calc R U . . .
C18 C 0.77042(14) 0.72848(14) 0.95405(13) 0.0186(3) Uani 1 1 d . . . . .
C19 C 0.52960(15) 0.63762(15) 0.76258(14) 0.0225(4) Uani 1 1 d . . . . .
H19A H 0.4890 0.6772 0.6985 0.027 Uiso 1 1 calc R U . . .
H19B H 0.4792 0.5969 0.8161 0.027 Uiso 1 1 calc R U . . .
C20 C 0.67066(17) 0.42794(15) 0.87126(14) 0.0261(4) Uani 1 1 d . . . . .
H20 H 0.7354 0.3688 0.8652 0.031 Uiso 1 1 calc R U . . .
C21 C 0.5683(2) 0.37570(19) 0.90966(17) 0.0397(5) Uani 1 1 d . . . . .
H21A H 0.5496 0.3537 0.8577 0.060 Uiso 1 1 calc R U . . .
H21B H 0.5043 0.4291 0.9230 0.060 Uiso 1 1 calc R U . . .
H21C H 0.5856 0.3110 0.9728 0.060 Uiso 1 1 calc R U . . .
C22 C 0.6998(2) 0.46424(19) 0.95096(15) 0.0380(5) Uani 1 1 d . . . . .
H22A H 0.7688 0.4918 0.9283 0.057 Uiso 1 1 calc R U . . .
H22B H 0.7110 0.4016 1.0164 0.057 Uiso 1 1 calc R U . . .
H22C H 0.6384 0.5226 0.9593 0.057 Uiso 1 1 calc R U . . .
C23 C 0.61822(17) 0.46898(17) 0.66916(15) 0.0299(4) Uani 1 1 d . . . . .
H23 H 0.6288 0.3905 0.7174 0.036 Uiso 1 1 calc R U . . .
C24 C 0.49613(19) 0.5017(2) 0.6419(2) 0.0446(6) Uani 1 1 d . . . . .
H24A H 0.4793 0.5781 0.5932 0.067 Uiso 1 1 calc R U . . .
H24B H 0.4476 0.4944 0.7038 0.067 Uiso 1 1 calc R U . . .
H24C H 0.4827 0.4537 0.6109 0.067 Uiso 1 1 calc R U . . .
C25 C 0.69938(19) 0.46645(19) 0.57989(17) 0.0368(5) Uani 1 1 d . . . . .
H25A H 0.6826 0.4181 0.5511 0.055 Uiso 1 1 calc R U . . .
H25B H 0.7762 0.4388 0.6032 0.055 Uiso 1 1 calc R U . . .
H25C H 0.6920 0.5408 0.5275 0.055 Uiso 1 1 calc R U . . .
C26 C 0.73752(15) 0.89934(14) 0.55512(13) 0.0216(3) Uani 1 1 d . . . . .
H26A H 0.8100 0.9224 0.5374 0.026 Uiso 1 1 calc R U . . .
H26B H 0.6820 0.9545 0.5060 0.026 Uiso 1 1 calc R U . . .
C27 C 0.61958(17) 0.77042(17) 0.49984(15) 0.0288(4) Uani 1 1 d . . . . .
H27 H 0.6036 0.6955 0.5356 0.035 Uiso 1 1 calc R U . . .
C28 C 0.52019(17) 0.84749(18) 0.52973(17) 0.0349(5) Uani 1 1 d . . . . .
H28A H 0.5185 0.9234 0.4823 0.052 Uiso 1 1 calc R U . . .
H28B H 0.5280 0.8409 0.5993 0.052 Uiso 1 1 calc R U . . .
H28C H 0.4503 0.8277 0.5268 0.052 Uiso 1 1 calc R U . . .
C29 C 0.6182(2) 0.7949(3) 0.38711(19) 0.0619(8) Uani 1 1 d . . . . .
H29A H 0.6320 0.8685 0.3475 0.093 Uiso 1 1 calc R U . . .
H29B H 0.5448 0.7917 0.3716 0.093 Uiso 1 1 calc R U . . .
H29C H 0.6767 0.7405 0.3692 0.093 Uiso 1 1 calc R U . . .
C30 C 0.87230(17) 0.75846(16) 0.45525(14) 0.0289(4) Uani 1 1 d . . . . .
H30 H 0.9384 0.7583 0.4882 0.035 Uiso 1 1 calc R U . . .
C31 C 0.8661(2) 0.8583(2) 0.35366(17) 0.0470(6) Uani 1 1 d . . . . .
H31A H 0.9414 0.8597 0.3210 0.071 Uiso 1 1 calc R U . . .
H31B H 0.8357 0.9258 0.3667 0.071 Uiso 1 1 calc R U . . .
H31C H 0.8172 0.8531 0.3085 0.071 Uiso 1 1 calc R U . . .
C32 C 0.9037(2) 0.65047(19) 0.43857(17) 0.0417(5) Uani 1 1 d . . . . .
H32A H 0.8431 0.6451 0.4048 0.063 Uiso 1 1 calc R U . . .
H32B H 0.9152 0.5888 0.5046 0.063 Uiso 1 1 calc R U . . .
H32C H 0.9730 0.6481 0.3955 0.063 Uiso 1 1 calc R U . . .
C33 C 0.92218(14) 0.64606(15) 0.86190(13) 0.0205(3) Uani 1 1 d . . . . .
H33A H 0.9229 0.5670 0.8990 0.025 Uiso 1 1 calc R U . . .
H33B H 0.9743 0.6661 0.8941 0.025 Uiso 1 1 calc R U . . .
C34 C 0.98125(16) 0.81954(16) 0.67913(15) 0.0275(4) Uani 1 1 d . . . . .
H34 H 0.9067 0.8670 0.6538 0.033 Uiso 1 1 calc R U . . .
C35 C 1.0076(2) 0.85408(19) 0.76133(19) 0.0422(5) Uani 1 1 d . . . . .
H35A H 1.0796 0.8088 0.7902 0.063 Uiso 1 1 calc R U . . .
H35B H 0.9482 0.8440 0.8156 0.063 Uiso 1 1 calc R U . . .
H35C H 1.0120 0.9315 0.7308 0.063 Uiso 1 1 calc R U . . .
C36 C 1.06487(19) 0.84876(19) 0.58742(18) 0.0395(5) Uani 1 1 d . . . . .
H36A H 1.0463 0.8279 0.5346 0.059 Uiso 1 1 calc R U . . .
H36B H 1.1409 0.8091 0.6092 0.059 Uiso 1 1 calc R U . . .
H36C H 1.0609 0.9280 0.5598 0.059 Uiso 1 1 calc R U . . .
C37 C 1.10457(14) 0.58324(16) 0.73370(14) 0.0237(4) Uani 1 1 d . . . . .
H37 H 1.0927 0.5084 0.7787 0.028 Uiso 1 1 calc R U . . .
C38 C 1.19307(17) 0.60194(19) 0.78544(18) 0.0362(5) Uani 1 1 d . . . . .
H38A H 1.2583 0.5402 0.7981 0.054 Uiso 1 1 calc R U . . .
H38B H 1.1614 0.6075 0.8505 0.054 Uiso 1 1 calc R U . . .
H38C H 1.2163 0.6701 0.7409 0.054 Uiso 1 1 calc R U . . .
C39 C 1.14992(17) 0.57425(19) 0.63162(16) 0.0355(5) Uani 1 1 d . . . . .
H39A H 1.0921 0.5603 0.6014 0.053 Uiso 1 1 calc R U . . .
H39B H 1.2161 0.5137 0.6426 0.053 Uiso 1 1 calc R U . . .
H39C H 1.1706 0.6431 0.5853 0.053 Uiso 1 1 calc R U . . .
C40 C 0.9898(15) 0.9091(7) 1.0416(11) 0.079(2) Uani 0.5 1 d G U P A -1
H40 H 0.9849 0.8346 1.0775 0.094 Uiso 0.5 1 calc R U P A -1
C41 C 0.9269(15) 0.9744(8) 0.9564(12) 0.069(2) Uani 0.5 1 d G U P A -1
H41 H 0.8789 0.9446 0.9340 0.083 Uiso 0.5 1 calc R U P A -1
C42 C 0.9341(16) 1.0834(8) 0.9039(12) 0.082(2) Uani 0.5 1 d G U P A -1
H42 H 0.8911 1.1280 0.8456 0.098 Uiso 0.5 1 calc R U P A -1
C43 C 1.0042(16) 1.1270(8) 0.9366(12) 0.079(2) Uani 0.5 1 d G U P A -1
H43 H 1.0091 1.2015 0.9007 0.094 Uiso 0.5 1 calc R U P A -1
C44 C 1.0671(15) 1.0617(8) 1.0219(12) 0.069(2) Uani 0.5 1 d G U P A -1
H44 H 1.1151 1.0916 1.0442 0.083 Uiso 0.5 1 calc R U P A -1
C45 C 1.0599(15) 0.9528(8) 1.0743(11) 0.082(2) Uani 0.5 1 d G U P A -1
H45 H 1.1029 0.9081 1.1326 0.098 Uiso 0.5 1 calc R U P A -1

loop_
_atom_site_aniso_label
_atom_site_aniso_U_11
_atom_site_aniso_U_22
_atom_site_aniso_U_33
_atom_site_aniso_U_23
_atom_site_aniso_U_13
_atom_site_aniso_U_12
Rh1 0.01646(7) 0.01643(7) 0.01355(7) -0.00607(5) 0.00004(5) -0.00334(5)
N1 0.0161(7) 0.0215(7) 0.0156(7) -0.0090(6) -0.0016(5) -0.0010(5)
Cl1 0.0249(2) 0.0203(2) 0.0385(3) -0.00691(19) -0.00262(19) -0.00126(17)
P1 0.0214(2) 0.0196(2) 0.0173(2) -0.00944(17) 0.00150(16) -0.00716(17)
P2 0.0227(2) 0.0202(2) 0.0136(2) -0.00709(17) -0.00082(16) -0.00209(17)
N2 0.0230(7) 0.0170(7) 0.0146(7) -0.0055(6) 0.0001(5) -0.0042(6)
P3 0.01527(19) 0.0201(2) 0.0181(2) -0.00768(17) 0.00061(16) -0.00403(16)
N3 0.0173(7) 0.0211(7) 0.0220(7) -0.0122(6) 0.0016(6) -0.0056(6)
Al1 0.0160(2) 0.0162(2) 0.0139(2) -0.00656(19) -0.00033(18) -0.00382(18)
C1 0.0173(8) 0.0225(8) 0.0161(8) -0.0078(7) -0.0011(6) -0.0028(6)
C2 0.0237(9) 0.0246(9) 0.0230(9) -0.0126(7) -0.0013(7) -0.0015(7)
C3 0.0216(9) 0.0359(11) 0.0325(10) -0.0183(9) -0.0007(8) 0.0035(8)
C4 0.0170(9) 0.0433(12) 0.0392(11) -0.0197(10) -0.0014(8) -0.0026(8)
N4 0.0169(7) 0.0172(7) 0.0150(6) -0.0068(5) -0.0009(5) -0.0036(5)
C5 0.0206(9) 0.0340(10) 0.0311(10) -0.0160(8) -0.0010(7) -0.0085(8)
C6 0.0182(8) 0.0222(8) 0.0165(8) -0.0070(7) 0.0004(6) -0.0040(7)
C7 0.0179(8) 0.0164(8) 0.0223(8) -0.0067(7) -0.0028(6) -0.0028(6)
C8 0.0314(10) 0.0240(9) 0.0295(10) -0.0151(8) -0.0007(8) -0.0049(8)
C9 0.0485(13) 0.0238(10) 0.0441(12) -0.0189(9) -0.0012(10) -0.0111(9)
C10 0.0449(12) 0.0186(9) 0.0413(12) -0.0071(9) 0.0008(10) -0.0121(9)
C11 0.0307(10) 0.0207(9) 0.0267(9) -0.0052(8) 0.0001(8) -0.0070(8)
C12 0.0191(8) 0.0171(8) 0.0210(8) -0.0060(7) -0.0030(6) -0.0015(6)
C13 0.0223(8) 0.0189(8) 0.0158(8) -0.0073(6) -0.0018(6) -0.0063(7)
C14 0.0278(9) 0.0244(9) 0.0205(9) -0.0122(7) -0.0007(7) -0.0016(7)
C15 0.0433(12) 0.0311(10) 0.0177(9) -0.0141(8) -0.0009(8) -0.0007(9)
C16 0.0441(12) 0.0306(10) 0.0172(9) -0.0099(8) -0.0094(8) 0.0009(9)
C17 0.0280(9) 0.0257(9) 0.0212(9) -0.0092(8) -0.0062(7) 0.0017(7)
C18 0.0225(8) 0.0189(8) 0.0167(8) -0.0081(7) -0.0003(6) -0.0064(7)
C19 0.0201(8) 0.0247(9) 0.0275(9) -0.0133(8) 0.0005(7) -0.0080(7)
C20 0.0323(10) 0.0229(9) 0.0212(9) -0.0045(7) 0.0020(7) -0.0111(8)
C21 0.0435(12) 0.0418(12) 0.0328(11) -0.0066(10) 0.0066(9) -0.0250(10)
C22 0.0555(14) 0.0406(12) 0.0199(9) -0.0064(9) -0.0010(9) -0.0226(11)
C23 0.0350(11) 0.0351(11) 0.0306(10) -0.0211(9) 0.0035(8) -0.0147(9)
C24 0.0373(12) 0.0638(16) 0.0558(15) -0.0426(13) -0.0022(11) -0.0173(11)
C25 0.0427(12) 0.0392(12) 0.0400(12) -0.0282(10) 0.0037(10) -0.0096(10)
C26 0.0262(9) 0.0199(8) 0.0166(8) -0.0049(7) -0.0006(7) -0.0052(7)
C27 0.0323(10) 0.0299(10) 0.0268(10) -0.0144(8) -0.0113(8) 0.0003(8)
C28 0.0286(10) 0.0379(12) 0.0393(12) -0.0173(10) -0.0098(9) -0.0003(9)
C29 0.0479(15) 0.108(3) 0.0343(13) -0.0373(15) -0.0131(11) -0.0013(15)
C30 0.0318(10) 0.0318(10) 0.0193(9) -0.0099(8) 0.0052(7) -0.0041(8)
C31 0.0654(16) 0.0410(13) 0.0233(10) -0.0061(10) 0.0138(10) -0.0115(12)
C32 0.0479(13) 0.0401(12) 0.0338(11) -0.0205(10) 0.0111(10) -0.0006(10)
C33 0.0176(8) 0.0250(9) 0.0182(8) -0.0088(7) -0.0025(6) -0.0016(7)
C34 0.0237(9) 0.0240(9) 0.0351(10) -0.0101(8) -0.0007(8) -0.0082(7)
C35 0.0459(13) 0.0390(12) 0.0554(14) -0.0259(11) 0.0005(11) -0.0212(10)
C36 0.0396(12) 0.0343(12) 0.0395(12) -0.0050(10) 0.0059(10) -0.0184(10)
C37 0.0161(8) 0.0270(9) 0.0282(9) -0.0127(8) -0.0004(7) -0.0016(7)
C38 0.0208(9) 0.0469(13) 0.0459(13) -0.0235(11) -0.0053(9) -0.0039(9)
C39 0.0283(10) 0.0434(12) 0.0356(11) -0.0218(10) 0.0082(9) -0.0035(9)
C40 0.064(3) 0.049(6) 0.102(6) -0.017(5) 0.018(4) -0.010(5)
C41 0.068(3) 0.087(6) 0.075(6) -0.052(5) 0.014(4) -0.032(6)
C42 0.059(3) 0.102(7) 0.055(6) -0.003(5) -0.005(4) -0.012(6)
C43 0.064(3) 0.049(6) 0.102(6) -0.017(5) 0.018(4) -0.010(5)
C44 0.068(3) 0.087(6) 0.075(6) -0.052(5) 0.014(4) -0.032(6)
C45 0.059(3) 0.102(7) 0.055(6) -0.003(5) -0.005(4) -0.012(6)

loop_
_atom_type_symbol
_atom_type_description
_atom_type_scat_dispersion_real
_atom_type_scat_dispersion_imag
_atom_type_scat_source
C C 0.0033 0.0016 'International Tables Vol C Tables 4.2.6.8 and 6.1.1.4'
H H 0.0000 0.0000 'International Tables Vol C Tables 4.2.6.8 and 6.1.1.4'
N N 0.0061 0.0033 'International Tables Vol C Tables 4.2.6.8 and 6.1.1.4'
Al Al 0.0645 0.0514 'International Tables Vol C Tables 4.2.6.8 and 6.1.1.4'
P P 0.1023 0.0942 'International Tables Vol C Tables 4.2.6.8 and 6.1.1.4'
Cl Cl 0.1484 0.1585 'International Tables Vol C Tables 4.2.6.8 and 6.1.1.4'
Rh Rh -1.1178 0.9187 'International Tables Vol C Tables 4.2.6.8 and 6.1.1.4'

loop_
_geom_angle_atom_site_label_1
_geom_angle_atom_site_label_2
_geom_angle_atom_site_label_3
_geom_angle
P2 Rh1 P1 101.206(18)
P2 Rh1 P3 99.286(19)
P1 Rh1 P3 151.711(17)
P2 Rh1 Cl1 150.122(18)
P1 Rh1 Cl1 86.048(19)
P3 Rh1 Cl1 85.828(19)
P2 Rh1 Al1 78.98(2)
P1 Rh1 Al1 83.989(19)
P3 Rh1 Al1 81.009(18)
Cl1 Rh1 Al1 130.84(2)
C18 N1 C33 117.82(14)
C18 N1 Al1 115.47(11)
C33 N1 Al1 125.59(11)
C19 P1 C20 101.94(9)
C19 P1 C23 107.67(9)
C20 P1 C23 99.77(9)
C19 P1 Rh1 112.77(6)
C20 P1 Rh1 112.23(6)
C23 P1 Rh1 120.26(6)
C26 P2 C30 102.51(9)
C26 P2 C27 104.18(9)
C30 P2 C27 110.80(9)
C26 P2 Rh1 116.78(6)
C30 P2 Rh1 104.05(6)
C27 P2 Rh1 117.56(7)
C12 N2 C26 118.74(14)
C12 N2 Al1 114.59(11)
C26 N2 Al1 123.48(11)
C33 P3 C37 102.24(8)
C33 P3 C34 102.32(9)
C37 P3 C34 108.58(9)
C33 P3 Rh1 95.45(6)
C37 P3 Rh1 116.99(6)
C34 P3 Rh1 125.76(6)
C6 N3 C19 116.30(14)
C6 N3 Al1 114.41(11)
C19 N3 Al1 126.54(11)
N3 Al1 N2 112.08(7)
N3 Al1 N1 126.33(7)
N2 Al1 N1 115.84(7)
N3 Al1 N4 83.06(6)
N2 Al1 N4 82.13(6)
N1 Al1 N4 80.92(6)
N3 Al1 Rh1 100.46(5)
N2 Al1 Rh1 102.31(5)
N1 Al1 Rh1 91.82(5)
N4 Al1 Rh1 172.64(4)
C2 C1 C6 122.28(16)
C2 C1 N4 122.93(15)
C6 C1 N4 114.79(14)
C1 C2 C3 120.20(17)
C1 C2 H2 119.9
C3 C2 H2 119.9
C4 C3 C2 118.65(17)
C4 C3 H3 120.7
C2 C3 H3 120.7
C3 C4 C5 121.65(18)
C3 C4 H4 119.2
C5 C4 H4 119.2
C1 N4 C13 114.76(13)
C1 N4 C7 113.14(13)
C13 N4 C7 113.19(13)
C1 N4 Al1 105.31(10)
C13 N4 Al1 105.11(10)
C7 N4 Al1 104.02(10)
C4 C5 C6 120.58(18)
C4 C5 H5 119.7
C6 C5 H5 119.7
N3 C6 C5 125.96(16)
N3 C6 C1 117.46(15)
C5 C6 C1 116.57(16)
C8 C7 C12 121.92(16)
C8 C7 N4 123.56(16)
C12 C7 N4 114.52(14)
C7 C8 C9 119.65(18)
C7 C8 H8 120.2
C9 C8 H8 120.2
C10 C9 C8 119.40(18)
C10 C9 H9 120.3
C8 C9 H9 120.3
C9 C10 C11 121.20(19)
C9 C10 H10 119.4
C11 C10 H10 119.4
C10 C11 C12 120.48(18)
C10 C11 H11 119.8
C12 C11 H11 119.8
N2 C12 C11 126.22(16)
N2 C12 C7 116.41(15)
C11 C12 C7 117.31(16)
C14 C13 C18 122.00(16)
C14 C13 N4 124.45(16)
C18 C13 N4 113.54(14)
C13 C14 C15 119.52(17)
C13 C14 H14 120.2
C15 C14 H14 120.2
C16 C15 C14 119.34(17)
C16 C15 H15 120.3
C14 C15 H15 120.3
C15 C16 C17 121.23(17)
C15 C16 H16 119.4
C17 C16 H16 119.4
C16 C17 C18 120.28(17)
C16 C17 H17 119.9
C18 C17 H17 119.9
N1 C18 C17 126.66(16)
N1 C18 C13 115.98(15)
C17 C18 C13 117.35(15)
N3 C19 P1 109.29(12)
N3 C19 H19A 109.8
P1 C19 H19A 109.8
N3 C19 H19B 109.8
P1 C19 H19B 109.8
H19A C19 H19B 108.3
C22 C20 C21 110.11(17)
C22 C20 P1 111.89(13)
C21 C20 P1 114.25(14)
C22 C20 H20 106.7
C21 C20 H20 106.7
P1 C20 H20 106.7
C20 C21 H21A 109.5
C20 C21 H21B 109.5
H21A C21 H21B 109.5
C20 C21 H21C 109.5
H21A C21 H21C 109.5
H21B C21 H21C 109.5
C20 C22 H22A 109.5
C20 C22 H22B 109.5
H22A C22 H22B 109.5
C20 C22 H22C 109.5
H22A C22 H22C 109.5
H22B C22 H22C 109.5
C25 C23 C24 113.07(18)
C25 C23 P1 112.87(14)
C24 C23 P1 115.96(14)
C25 C23 H23 104.5
C24 C23 H23 104.5
P1 C23 H23 104.5
C23 C24 H24A 109.5
C23 C24 H24B 109.5
H24A C24 H24B 109.5
C23 C24 H24C 109.5
H24A C24 H24C 109.5
H24B C24 H24C 109.5
C23 C25 H25A 109.5
C23 C25 H25B 109.5
H25A C25 H25B 109.5
C23 C25 H25C 109.5
H25A C25 H25C 109.5
H25B C25 H25C 109.5
N2 C26 P2 106.64(11)
N2 C26 H26A 110.4
P2 C26 H26A 110.4
N2 C26 H26B 110.4
P2 C26 H26B 110.4
H26A C26 H26B 108.6
C29 C27 C28 109.27(18)
C29 C27 P2 117.95(17)
C28 C27 P2 112.47(13)
C29 C27 H27 105.4
C28 C27 H27 105.4
P2 C27 H27 105.4
C27 C28 H28A 109.5
C27 C28 H28B 109.5
H28A C28 H28B 109.5
C27 C28 H28C 109.5
H28A C28 H28C 109.5
H28B C28 H28C 109.5
C27 C29 H29A 109.5
C27 C29 H29B 109.5
H29A C29 H29B 109.5
C27 C29 H29C 109.5
H29A C29 H29C 109.5
H29B C29 H29C 109.5
C32 C30 C31 111.82(17)
C32 C30 P2 112.78(15)
C31 C30 P2 117.29(15)
C32 C30 H30 104.5
C31 C30 H30 104.5
P2 C30 H30 104.5
C30 C31 H31A 109.5
C30 C31 H31B 109.5
H31A C31 H31B 109.5
C30 C31 H31C 109.5
H31A C31 H31C 109.5
H31B C31 H31C 109.5
C30 C32 H32A 109.5
C30 C32 H32B 109.5
H32A C32 H32B 109.5
C30 C32 H32C 109.5
H32A C32 H32C 109.5
H32B C32 H32C 109.5
N1 C33 P3 106.67(11)
N1 C33 H33A 110.4
P3 C33 H33A 110.4
N1 C33 H33B 110.4
P3 C33 H33B 110.4
H33A C33 H33B 108.6
C35 C34 C36 110.06(17)
C35 C34 P3 114.75(15)
C36 C34 P3 113.71(14)
C35 C34 H34 105.8
C36 C34 H34 105.8
P3 C34 H34 105.8
C34 C35 H35A 109.5
C34 C35 H35B 109.5
H35A C35 H35B 109.5
C34 C35 H35C 109.5
H35A C35 H35C 109.5
H35B C35 H35C 109.5
C34 C36 H36A 109.5
C34 C36 H36B 109.5
H36A C36 H36B 109.5
C34 C36 H36C 109.5
H36A C36 H36C 109.5
H36B C36 H36C 109.5
C39 C37 C38 111.46(16)
C39 C37 P3 113.02(13)
C38 C37 P3 116.51(14)
C39 C37 H37 104.8
C38 C37 H37 104.8
P3 C37 H37 104.8
C37 C38 H38A 109.5
C37 C38 H38B 109.5
H38A C38 H38B 109.5
C37 C38 H38C 109.5
H38A C38 H38C 109.5
H38B C38 H38C 109.5
C37 C39 H39A 109.5
C37 C39 H39B 109.5
H39A C39 H39B 109.5
C37 C39 H39C 109.5
H39A C39 H39C 109.5
H39B C39 H39C 109.5
C41 C40 C45 120.0
C41 C40 H40 120.0
C45 C40 H40 120.0
C42 C41 C40 120.0
C42 C41 H41 120.0
C40 C41 H41 120.0
C41 C42 C43 120.0
C41 C42 H42 120.0
C43 C42 H42 120.0
C44 C43 C42 120.0
C44 C43 H43 120.0
C42 C43 H43 120.0
C43 C44 C45 120.0
C43 C44 H44 120.0
C45 C44 H44 120.0
C44 C45 C40 120.0
C44 C45 H45 120.0
C40 C45 H45 120.0

loop_
_geom_bond_atom_site_label_1
_geom_bond_atom_site_label_2
_geom_bond_distance
Rh1 P2 2.2296(5)
Rh1 P1 2.3194(5)
Rh1 P3 2.3832(5)
Rh1 Cl1 2.3983(5)
Rh1 Al1 2.5400(6)
N1 C18 1.382(2)
N1 C33 1.453(2)
N1 Al1 1.8826(15)
P1 C19 1.8428(18)
P1 C20 1.8603(19)
P1 C23 1.8734(19)
P2 C26 1.8471(18)
P2 C30 1.8586(19)
P2 C27 1.871(2)
N2 C12 1.375(2)
N2 C26 1.447(2)
N2 Al1 1.8823(15)
P3 C33 1.8395(18)
P3 C37 1.8464(18)
P3 C34 1.8682(19)
N3 C6 1.384(2)
N3 C19 1.454(2)
N3 Al1 1.8789(15)
Al1 N4 2.1227(14)
C1 C2 1.378(2)
C1 C6 1.407(2)
C1 N4 1.459(2)
C2 C3 1.390(3)
C2 H2 0.9500
C3 C4 1.377(3)
C3 H3 0.9500
C4 C5 1.392(3)
C4 H4 0.9500
N4 C13 1.467(2)
N4 C7 1.472(2)
C5 C6 1.405(2)
C5 H5 0.9500
C7 C8 1.379(2)
C7 C12 1.410(2)
C8 C9 1.393(3)
C8 H8 0.9500
C9 C10 1.381(3)
C9 H9 0.9500
C10 C11 1.387(3)
C10 H10 0.9500
C11 C12 1.403(2)
C11 H11 0.9500
C13 C14 1.378(2)
C13 C18 1.408(2)
C14 C15 1.395(3)
C14 H14 0.9500
C15 C16 1.379(3)
C15 H15 0.9500
C16 C17 1.391(3)
C16 H16 0.9500
C17 C18 1.400(2)
C17 H17 0.9500
C19 H19A 0.9900
C19 H19B 0.9900
C20 C22 1.529(3)
C20 C21 1.536(3)
C20 H20 1.0000
C21 H21A 0.9800
C21 H21B 0.9800
C21 H21C 0.9800
C22 H22A 0.9800
C22 H22B 0.9800
C22 H22C 0.9800
C23 C25 1.511(3)
C23 C24 1.521(3)
C23 H23 1.0000
C24 H24A 0.9800
C24 H24B 0.9800
C24 H24C 0.9800
C25 H25A 0.9800
C25 H25B 0.9800
C25 H25C 0.9800
C26 H26A 0.9900
C26 H26B 0.9900
C27 C29 1.512(3)
C27 C28 1.528(3)
C27 H27 1.0000
C28 H28A 0.9800
C28 H28B 0.9800
C28 H28C 0.9800
C29 H29A 0.9800
C29 H29B 0.9800
C29 H29C 0.9800
C30 C32 1.527(3)
C30 C31 1.537(3)
C30 H30 1.0000
C31 H31A 0.9800
C31 H31B 0.9800
C31 H31C 0.9800
C32 H32A 0.9800
C32 H32B 0.9800
C32 H32C 0.9800
C33 H33A 0.9900
C33 H33B 0.9900
C34 C35 1.531(3)
C34 C36 1.532(3)
C34 H34 1.0000
C35 H35A 0.9800
C35 H35B 0.9800
C35 H35C 0.9800
C36 H36A 0.9800
C36 H36B 0.9800
C36 H36C 0.9800
C37 C39 1.527(3)
C37 C38 1.530(3)
C37 H37 1.0000
C38 H38A 0.9800
C38 H38B 0.9800
C38 H38C 0.9800
C39 H39A 0.9800
C39 H39B 0.9800
C39 H39C 0.9800
C40 C41 1.3900
C40 C45 1.3900
C40 H40 0.9500
C41 C42 1.3900
C41 H41 0.9500
C42 C43 1.3900
C42 H42 0.9500
C43 C44 1.3900
C43 H43 0.9500
C44 C45 1.3900
C44 H44 0.9500
C45 H45 0.9500

loop_
_geom_torsion_atom_site_label_1
_geom_torsion_atom_site_label_2
_geom_torsion_atom_site_label_3
_geom_torsion_atom_site_label_4
_geom_torsion
C6 N3 Al1 N2 -59.25(13)
C19 N3 Al1 N2 101.14(15)
C6 N3 Al1 N1 92.65(13)
C19 N3 Al1 N1 -106.96(15)
C6 N3 Al1 N4 19.31(12)
C19 N3 Al1 N4 179.71(15)
C6 N3 Al1 Rh1 -167.23(11)
C19 N3 Al1 Rh1 -6.84(15)
C12 N2 Al1 N3 103.58(13)
C26 N2 Al1 N3 -96.93(14)
C12 N2 Al1 N1 -51.48(14)
C26 N2 Al1 N1 108.01(14)
C12 N2 Al1 N4 24.40(12)
C26 N2 Al1 N4 -176.11(14)
C12 N2 Al1 Rh1 -149.63(11)
C26 N2 Al1 Rh1 9.87(14)
C18 N1 Al1 N3 -49.72(15)
C33 N1 Al1 N3 117.87(14)
C18 N1 Al1 N2 101.26(13)
C33 N1 Al1 N2 -91.15(15)
C18 N1 Al1 N4 24.65(12)
C33 N1 Al1 N4 -167.76(15)
C18 N1 Al1 Rh1 -154.13(12)
C33 N1 Al1 Rh1 13.46(14)
C6 C1 C2 C3 2.4(3)
N4 C1 C2 C3 -177.06(16)
C1 C2 C3 C4 -1.3(3)
C2 C3 C4 C5 -1.1(3)
C2 C1 N4 C13 80.0(2)
C6 C1 N4 C13 -99.51(17)
C2 C1 N4 C7 -51.9(2)
C6 C1 N4 C7 128.54(15)
C2 C1 N4 Al1 -164.89(14)
C6 C1 N4 Al1 15.58(16)
C3 C4 C5 C6 2.5(3)
C19 N3 C6 C5 1.3(3)
Al1 N3 C6 C5 163.84(15)
C19 N3 C6 C1 -178.40(15)
Al1 N3 C6 C1 -15.9(2)
C4 C5 C6 N3 178.86(18)
C4 C5 C6 C1 -1.4(3)
C2 C1 C6 N3 178.73(16)
N4 C1 C6 N3 -1.7(2)
C2 C1 C6 C5 -1.0(3)
N4 C1 C6 C5 178.50(15)
C1 N4 C7 C8 88.5(2)
C13 N4 C7 C8 -44.2(2)
Al1 N4 C7 C8 -157.75(15)
C1 N4 C7 C12 -92.07(17)
C13 N4 C7 C12 135.21(15)
Al1 N4 C7 C12 21.67(16)
C12 C7 C8 C9 2.2(3)
N4 C7 C8 C9 -178.43(17)
C7 C8 C9 C10 -0.6(3)
C8 C9 C10 C11 -0.4(3)
C9 C10 C11 C12 -0.1(3)
C26 N2 C12 C11 -2.0(3)
Al1 N2 C12 C11 158.52(15)
C26 N2 C12 C7 -179.07(15)
Al1 N2 C12 C7 -18.54(19)
C10 C11 C12 N2 -175.50(18)
C10 C11 C12 C7 1.5(3)
C8 C7 C12 N2 174.72(16)
N4 C7 C12 N2 -4.7(2)
C8 C7 C12 C11 -2.6(3)
N4 C7 C12 C11 177.96(15)
C1 N4 C13 C14 -42.3(2)
C7 N4 C13 C14 89.7(2)
Al1 N4 C13 C14 -157.47(15)
C1 N4 C13 C18 138.89(15)
C7 N4 C13 C18 -89.18(17)
Al1 N4 C13 C18 23.69(16)
C18 C13 C14 C15 4.3(3)
N4 C13 C14 C15 -174.50(17)
C13 C14 C15 C16 0.5(3)
C14 C15 C16 C17 -3.8(3)
C15 C16 C17 C18 2.2(3)
C33 N1 C18 C17 -6.2(3)
Al1 N1 C18 C17 162.41(15)
C33 N1 C18 C13 173.57(15)
Al1 N1 C18 C13 -17.83(19)
C16 C17 C18 N1 -177.86(18)
C16 C17 C18 C13 2.4(3)
C14 C13 C18 N1 174.56(16)
N4 C13 C18 N1 -6.6(2)
C14 C13 C18 C17 -5.7(3)
N4 C13 C18 C17 173.22(15)
C6 N3 C19 P1 -176.76(12)
Al1 N3 C19 P1 23.17(18)
C20 P1 C19 N3 91.23(13)
C23 P1 C19 N3 -164.34(12)
Rh1 P1 C19 N3 -29.32(14)
C19 P1 C20 C22 -67.96(16)
C23 P1 C20 C22 -178.52(15)
Rh1 P1 C20 C22 52.96(16)
C19 P1 C20 C21 58.02(17)
C23 P1 C20 C21 -52.54(17)
Rh1 P1 C20 C21 178.93(13)
C19 P1 C23 C25 132.35(16)
C20 P1 C23 C25 -121.68(16)
Rh1 P1 C23 C25 1.34(19)
C19 P1 C23 C24 -0.37(19)
C20 P1 C23 C24 105.60(18)
Rh1 P1 C23 C24 -131.38(15)
C12 N2 C26 P2 171.17(12)
Al1 N2 C26 P2 12.47(17)
C30 P2 C26 N2 -148.04(12)
C27 P2 C26 N2 96.41(13)
Rh1 P2 C26 N2 -35.05(13)
C26 P2 C27 C29 97.8(2)
C30 P2 C27 C29 -11.8(2)
Rh1 P2 C27 C29 -131.23(18)
C26 P2 C27 C28 -30.81(17)
C30 P2 C27 C28 -140.39(15)
Rh1 P2 C27 C28 100.19(15)
C26 P2 C30 C32 179.35(15)
C27 P2 C30 C32 -69.99(17)
Rh1 P2 C30 C32 57.26(16)
C26 P2 C30 C31 -48.56(19)
C27 P2 C30 C31 62.09(19)
Rh1 P2 C30 C31 -170.65(16)
C18 N1 C33 P3 -162.71(12)
Al1 N1 C33 P3 29.97(17)
C37 P3 C33 N1 -177.86(12)
C34 P3 C33 N1 69.74(13)
Rh1 P3 C33 N1 -58.70(11)
C33 P3 C34 C35 25.07(17)
C37 P3 C34 C35 -82.53(17)
Rh1 P3 C34 C35 131.16(13)
C33 P3 C34 C36 153.02(15)
C37 P3 C34 C36 45.42(17)
Rh1 P3 C34 C36 -100.89(15)
C33 P3 C37 C39 168.76(14)
C34 P3 C37 C39 -83.59(16)
Rh1 P3 C37 C39 66.07(15)
C33 P3 C37 C38 -60.22(17)
C34 P3 C37 C38 47.43(18)
Rh1 P3 C37 C38 -162.91(13)
C45 C40 C41 C42 0.0
C40 C41 C42 C43 0.0
C41 C42 C43 C44 0.0
C42 C43 C44 C45 0.0
C43 C44 C45 C40 0.0
C41 C40 C45 C44 0.0
